data_2201207
loop_
_publ_author_name
'Zhi-Yong Wu'
'Duan-Jun Xu'
'Jing-Yun Wu'
'Michael Y. Chiang'

_publ_section_title
;
 Dichlorobis(thiourea)cobalt(II) di(4,5-diazafluoren-9-one)
;
_journal_issue 6
_journal_name_full 'Acta Crystallographica Section E'
_journal_page_first m260
_journal_page_last m261
_journal_paper_doi 10.1107/S1600536802007778
_journal_volume 58
_journal_year 2002
_chemical_formula_iupac '[Co Cl2 (C H4 N2 S)2], 2C11 H6 N2 O'
_chemical_formula_moiety '2(C11 H6 N2 O), C2 H8 Cl2 Co N4 S2'
_chemical_formula_sum 'C24 H20 Cl2 Co N8 O2 S2'
_chemical_formula_weight 646.45
_space_group_IT_number 2
_symmetry_cell_setting triclinic
_symmetry_space_group_name_Hall '-P 1'
_symmetry_space_group_name_H-M 'P -1'
_atom_sites_solution_hydrogens geom
_atom_sites_solution_primary direct
_atom_sites_solution_secondary difmap
_cell_angle_alpha 89.111(10)
_cell_angle_beta 78.107(11)
_cell_angle_gamma 80.045(10)
_cell_formula_units_Z 2
_cell_length_a 7.3902(11)
_cell_length_b 12.9763(12)
_cell_length_c 15.1615(18)
_cell_measurement_reflns_used 20
_cell_measurement_temperature 298(2)
_cell_measurement_theta_max 10.165
_cell_measurement_theta_min 4.51
_cell_volume 1401.0(3)
_computing_cell_refinement 'MSC/AFC Diffractometer Control Software'
_computing_data_collection
;
MSC/AFC Diffractometer Control Software (Molecular Structure
Corporation, 1992)
;
_computing_data_reduction 'TEXSAN (Molecular Structure Corporation, 1985)'
_computing_molecular_graphics 'ORTEP3 for Windows (Farrugia, 1997)'
_computing_structure_refinement 'SHELXL97 (Sheldrick, 1997)'
_computing_structure_solution 'SIR92 (Altomare et al., 1993)'
_diffrn_measured_fraction_theta_full 1.00
_diffrn_measured_fraction_theta_max 1.00
_diffrn_measurement_device four-circle
_diffrn_measurement_device_type 'Rigaku AFC-7S'
_diffrn_measurement_method \w/2\q
_diffrn_radiation_type MoK\a
_diffrn_radiation_wavelength 0.71073
_diffrn_reflns_av_R_equivalents 0.0226
_diffrn_reflns_limit_h_max 8
_diffrn_reflns_limit_h_min -9
_diffrn_reflns_limit_k_max 0
_diffrn_reflns_limit_k_min -15
_diffrn_reflns_limit_l_max 18
_diffrn_reflns_limit_l_min -18
_diffrn_reflns_number 5748
_diffrn_reflns_theta_full 26
_diffrn_reflns_theta_max 26
_diffrn_reflns_theta_min 2.08
_diffrn_standards_decay_% 0.19
_diffrn_standards_interval_count 100
_diffrn_standards_number 3
_exptl_absorpt_coefficient_mu 0.991
_exptl_absorpt_correction_T_max 0.87
_exptl_absorpt_correction_T_min 0.69
_exptl_absorpt_correction_type '\y scan'
_exptl_absorpt_process_details '(North et. al., 1968)'
_exptl_crystal_colour blue
_exptl_crystal_density_diffrn 1.532
_exptl_crystal_density_method 'not measured'
_exptl_crystal_description prism
_exptl_crystal_F_000 658
_exptl_crystal_size_max 0.56
_exptl_crystal_size_mid 0.32
_exptl_crystal_size_min 0.14
_refine_diff_density_max 0.495
_refine_diff_density_min -0.312
_refine_ls_extinction_method none
_refine_ls_goodness_of_fit_ref 1.025
_refine_ls_hydrogen_treatment constr
_refine_ls_matrix_type full
_refine_ls_number_parameters 352
_refine_ls_number_reflns 5495
_refine_ls_number_restraints 0
_refine_ls_restrained_S_all 1.025
_refine_ls_R_factor_all 0.0699
_refine_ls_R_factor_gt 0.0327
_refine_ls_shift/su_max <0.001
_refine_ls_shift/su_mean 0.000
_refine_ls_structure_factor_coef Fsqd
_refine_ls_weighting_details 'calc w = 1/[\s^2^(Fo^2^)+(0.0459P)^2^+0.2616P] where P = (Fo^2^+2Fc^2^)/3'
_refine_ls_weighting_scheme calc
_refine_ls_wR_factor_gt 0.0858
_refine_ls_wR_factor_ref 0.0992
_reflns_number_gt 3653
_reflns_number_total 5495
_reflns_threshold_expression I>2\s(I)
_cod_data_source_file ww6014.cif
_cod_data_source_block I
_cod_database_code 2201207
_cod_database_fobs_code 2201207

loop_
_symmetry_equiv_pos_as_xyz
'x, y, z'
'-x, -y, -z'

loop_
_atom_site_label
_atom_site_fract_x
_atom_site_fract_y
_atom_site_fract_z
_atom_site_U_iso_or_equiv
_atom_site_adp_type
_atom_site_calc_flag
_atom_site_refinement_flags
_atom_site_occupancy
_atom_site_disorder_assembly
_atom_site_disorder_group
_atom_site_type_symbol
C1 0.2485(4) 0.0196(2) 0.14120(18) 0.0437(6) Uani d . 1 . . C
C2 0.0158(4) 0.5134(2) 0.15577(17) 0.0417(6) Uani d . 1 . . C
C3 0.4956(4) -0.3445(2) 0.11229(19) 0.0539(7) Uani d . 1 . . C
H9 0.5498 -0.3166 0.0584 0.065 Uiso calc R 1 . . H
C4 0.5399(4) -0.4507(2) 0.1223(2) 0.0553(7) Uani d . 1 . . C
H10 0.6207 -0.4922 0.0762 0.066 Uiso calc R 1 . . H
C5 0.4637(4) -0.4953(2) 0.20154(19) 0.0517(7) Uani d . 1 . . C
H11 0.4912 -0.5668 0.2105 0.062 Uiso calc R 1 . . H
C6 0.3453(4) -0.4288(2) 0.26660(17) 0.0419(6) Uani d . 1 . . C
C7 0.2383(4) -0.4481(2) 0.35809(19) 0.0481(6) Uani d . 1 . . C
C8 0.1364(4) -0.3430(2) 0.39445(18) 0.0447(6) Uani d . 1 . . C
C9 0.0212(4) -0.3123(2) 0.47678(18) 0.0520(7) Uani d . 1 . . C
H12 -0.0076 -0.3603 0.5214 0.062 Uiso calc R 1 . . H
C10 -0.0493(4) -0.2068(3) 0.48963(19) 0.0551(7) Uani d . 1 . . C
H13 -0.1271 -0.1819 0.5441 0.066 Uiso calc R 1 . . H
C11 -0.0040(4) -0.1382(2) 0.42119(18) 0.0511(7) Uani d . 1 . . C
H14 -0.0561 -0.0678 0.4313 0.061 Uiso calc R 1 . . H
C12 0.1774(3) -0.2685(2) 0.33002(17) 0.0395(6) Uani d . 1 . . C
C13 0.3076(3) -0.3221(2) 0.24984(17) 0.0395(6) Uani d . 1 . . C
C14 -0.1581(5) 0.8859(3) 0.1402(2) 0.0594(8) Uani d . 1 . . C
H15 -0.0740 0.8675 0.0859 0.071 Uiso calc R 1 . . H
C15 -0.2405(5) 0.9908(3) 0.1556(2) 0.0672(9) Uani d . 1 . . C
H16 -0.2105 1.0401 0.1123 0.081 Uiso calc R 1 . . H
C16 -0.3666(5) 1.0213(2) 0.2351(2) 0.0659(9) Uani d . 1 . . C
H17 -0.4234 1.0908 0.2469 0.079 Uiso calc R 1 . . H
C17 -0.4046(4) 0.9445(2) 0.2962(2) 0.0518(7) Uani d . 1 . . C
C18 -0.5294(4) 0.9471(2) 0.3874(2) 0.0571(8) Uani d . 1 . . C
C19 -0.4998(4) 0.8389(2) 0.42034(19) 0.0504(7) Uani d . 1 . . C
C20 -0.5695(4) 0.7954(3) 0.5007(2) 0.0595(8) Uani d . 1 . . C
H18 -0.6522 0.8357 0.5471 0.071 Uiso calc R 1 . . H
C21 -0.5115(4) 0.6892(3) 0.5098(2) 0.0609(8) Uani d . 1 . . C
H19 -0.5536 0.6564 0.5632 0.073 Uiso calc R 1 . . H
C22 -0.3896(4) 0.6325(2) 0.4381(2) 0.0555(7) Uani d . 1 . . C
H20 -0.3537 0.5611 0.4453 0.067 Uiso calc R 1 . . H
C23 -0.3748(4) 0.7754(2) 0.35220(18) 0.0438(6) Uani d . 1 . . C
C24 -0.3149(4) 0.8412(2) 0.27524(18) 0.0454(6) Uani d . 1 . . C
N1 0.3304(4) -0.07016(18) 0.10086(17) 0.0606(7) Uani d . 1 . . N
H1 0.3235 -0.1276 0.1294 0.073 Uiso calc R 1 . . H
H2 0.3908 -0.0715 0.0459 0.073 Uiso calc R 1 . . H
N2 0.1572(3) 0.02008(18) 0.22491(15) 0.0531(6) Uani d . 1 . . N
H3 0.1514 -0.0379 0.2527 0.064 Uiso calc R 1 . . H
H4 0.1029 0.0784 0.2521 0.064 Uiso calc R 1 . . H
N3 0.0156(3) 0.60683(17) 0.12131(15) 0.0525(6) Uani d . 1 . . N
H5 -0.0466 0.6611 0.1524 0.063 Uiso calc R 1 . . H
H6 0.0778 0.6137 0.0676 0.063 Uiso calc R 1 . . H
N4 -0.0802(3) 0.50473(18) 0.23800(15) 0.0524(6) Uani d . 1 . . N
H7 -0.1418 0.5597 0.2683 0.063 Uiso calc R 1 . . H
H8 -0.0813 0.4440 0.2615 0.063 Uiso calc R 1 . . H
N5 0.3792(3) -0.27765(17) 0.17479(14) 0.0460(5) Uani d . 1 . . N
N6 0.1108(3) -0.16635(17) 0.34072(14) 0.0453(5) Uani d . 1 . . N
N7 -0.1930(3) 0.81010(18) 0.19917(15) 0.0492(6) Uani d . 1 . . N
N8 -0.3196(3) 0.67337(17) 0.35878(15) 0.0481(5) Uani d . 1 . . N
O1 0.2361(3) -0.53086(17) 0.39568(15) 0.0713(6) Uani d . 1 . . O
O2 -0.6349(3) 1.02200(18) 0.42620(17) 0.0804(7) Uani d . 1 . . O
S1 0.27114(12) 0.13338(6) 0.08358(5) 0.0632(2) Uani d . 1 . . S
S2 0.14841(11) 0.40653(5) 0.09429(5) 0.0558(2) Uani d . 1 . . S
Cl1 -0.22205(12) 0.26074(7) 0.06530(6) 0.0666(2) Uani d . 1 . . Cl
Cl2 -0.09294(13) 0.25432(6) 0.29010(5) 0.0705(2) Uani d . 1 . . Cl
Co 0.01017(5) 0.26196(3) 0.13882(2) 0.04409(12) Uani d . 1 . . Co

loop_
_atom_site_aniso_label
_atom_site_aniso_U_11
_atom_site_aniso_U_22
_atom_site_aniso_U_33
_atom_site_aniso_U_12
_atom_site_aniso_U_13
_atom_site_aniso_U_23
C1 0.0430(14) 0.0396(14) 0.0460(15) -0.0047(11) -0.0058(12) 0.0039(11)
C2 0.0431(14) 0.0408(14) 0.0397(14) -0.0066(11) -0.0053(11) -0.0054(11)
C3 0.0576(17) 0.0513(17) 0.0445(16) -0.0083(14) 0.0073(13) 0.0014(13)
C4 0.0519(17) 0.0523(17) 0.0523(17) -0.0002(14) 0.0039(13) -0.0089(13)
C5 0.0550(17) 0.0392(14) 0.0564(17) -0.0020(13) -0.0065(14) -0.0008(12)
C6 0.0438(14) 0.0398(14) 0.0421(14) -0.0071(11) -0.0090(11) 0.0028(11)
C7 0.0500(16) 0.0467(16) 0.0471(16) -0.0071(13) -0.0105(12) 0.0062(12)
C8 0.0419(14) 0.0493(15) 0.0414(14) -0.0060(12) -0.0067(11) 0.0027(12)
C9 0.0498(16) 0.0647(19) 0.0383(15) -0.0082(14) -0.0040(12) 0.0089(13)
C10 0.0488(16) 0.071(2) 0.0381(15) -0.0011(15) 0.0008(12) -0.0073(14)
C11 0.0495(16) 0.0514(17) 0.0464(16) 0.0033(13) -0.0055(13) -0.0069(13)
C12 0.0375(13) 0.0417(14) 0.0394(14) -0.0067(11) -0.0081(11) 0.0000(11)
C13 0.0386(13) 0.0405(14) 0.0391(14) -0.0073(11) -0.0067(11) -0.0006(11)
C14 0.066(2) 0.0604(19) 0.0535(18) -0.0159(16) -0.0131(15) 0.0023(15)
C15 0.079(2) 0.0531(19) 0.076(2) -0.0200(17) -0.0235(19) 0.0095(16)
C16 0.072(2) 0.0438(17) 0.087(3) -0.0037(15) -0.0308(19) -0.0067(16)
C17 0.0529(17) 0.0416(15) 0.0620(18) -0.0001(13) -0.0208(14) -0.0078(13)
C18 0.0500(17) 0.0536(18) 0.0658(19) 0.0050(14) -0.0174(14) -0.0223(15)
C19 0.0441(15) 0.0519(16) 0.0528(17) 0.0002(13) -0.0109(13) -0.0160(13)
C20 0.0464(16) 0.075(2) 0.0509(18) -0.0023(15) -0.0018(13) -0.0185(15)
C21 0.0556(18) 0.073(2) 0.0494(17) -0.0085(16) -0.0015(14) -0.0015(15)
C22 0.0561(17) 0.0532(17) 0.0540(18) -0.0050(14) -0.0075(14) -0.0001(14)
C23 0.0402(14) 0.0446(15) 0.0461(15) -0.0015(12) -0.0119(11) -0.0114(12)
C24 0.0450(15) 0.0423(15) 0.0495(16) -0.0041(12) -0.0137(12) -0.0079(12)
N1 0.0771(17) 0.0380(13) 0.0549(15) -0.0004(12) 0.0055(13) 0.0008(11)
N2 0.0631(15) 0.0401(12) 0.0489(14) -0.0014(11) -0.0016(11) 0.0062(10)
N3 0.0658(15) 0.0376(12) 0.0462(13) -0.0034(11) 0.0018(11) -0.0006(10)
N4 0.0659(15) 0.0383(12) 0.0426(13) -0.0011(11) 0.0068(11) -0.0053(10)
N5 0.0497(13) 0.0386(12) 0.0437(12) -0.0070(10) 0.0033(10) 0.0005(9)
N6 0.0475(13) 0.0423(12) 0.0416(12) -0.0017(10) -0.0039(10) -0.0011(9)
N7 0.0522(14) 0.0465(13) 0.0472(13) -0.0066(11) -0.0075(11) -0.0058(10)
N8 0.0506(13) 0.0445(13) 0.0457(13) -0.0013(11) -0.0071(10) -0.0081(10)
O1 0.0924(17) 0.0491(12) 0.0631(14) -0.0054(12) -0.0015(12) 0.0194(11)
O2 0.0817(16) 0.0611(14) 0.0847(17) 0.0213(13) -0.0118(13) -0.0255(12)
S1 0.0707(5) 0.0423(4) 0.0567(5) 0.0075(4) 0.0171(4) 0.0115(3)
S2 0.0659(5) 0.0394(4) 0.0505(4) -0.0105(3) 0.0167(3) -0.0101(3)
Cl1 0.0678(5) 0.0616(5) 0.0731(5) -0.0130(4) -0.0198(4) 0.0060(4)
Cl2 0.0999(6) 0.0578(5) 0.0384(4) -0.0038(4) 0.0125(4) 0.0034(3)
Co 0.0555(2) 0.03447(19) 0.03606(19) -0.00296(16) 0.00080(15) 0.00095(14)

loop_
_atom_type_symbol
_atom_type_description
_atom_type_scat_dispersion_real
_atom_type_scat_dispersion_imag
_atom_type_scat_source
C C 0.0033 0.0016 'International Tables Vol C Tables 4.2.6.8 and 6.1.1.4'
H H 0 0 'International Tables Vol C Tables 4.2.6.8 and 6.1.1.4'
N N 0.0061 0.0033 'International Tables Vol C Tables 4.2.6.8 and 6.1.1.4'
O O 0.0106 0.006 'International Tables Vol C Tables 4.2.6.8 and 6.1.1.4'
S S 0.1246 0.1234 'International Tables Vol C Tables 4.2.6.8 and 6.1.1.4'
Cl Cl 0.1484 0.1585 'International Tables Vol C Tables 4.2.6.8 and 6.1.1.4'
Co Co 0.3494 0.9721 'International Tables Vol C Tables 4.2.6.8 and 6.1.1.4'

loop_
_geom_angle_atom_site_label_1
_geom_angle_atom_site_label_2
_geom_angle_atom_site_label_3
_geom_angle
_geom_angle_publ_flag
N2 C1 N1 119.1(2) y
N2 C1 S1 121.9(2) y
N1 C1 S1 118.9(2) y
N3 C2 N4 119.0(2) y
N3 C2 S2 119.3(2) y
N4 C2 S2 121.7(2) y
N5 C3 C4 124.9(3) ?
N5 C3 H9 117.6 ?
C4 C3 H9 117.6 ?
C3 C4 C5 119.5(3) ?
C3 C4 H10 120.3 ?
C5 C4 H10 120.3 ?
C6 C5 C4 116.8(3) ?
C6 C5 H11 121.6 ?
C4 C5 H11 121.6 ?
C5 C6 C13 119.5(2) ?
C5 C6 C7 131.9(2) ?
C13 C6 C7 108.7(2) ?
O1 C7 C6 127.5(3) ?
O1 C7 C8 127.1(3) ?
C6 C7 C8 105.3(2) ?
C9 C8 C12 119.7(3) ?
C9 C8 C7 131.4(3) ?
C12 C8 C7 108.9(2) ?
C10 C9 C8 116.7(3) ?
C10 C9 H12 121.6 ?
C8 C9 H12 121.6 ?
C9 C10 C11 119.8(3) ?
C9 C10 H13 120.1 ?
C11 C10 H13 120.1 ?
N6 C11 C10 124.5(3) ?
N6 C11 H14 117.8 ?
C10 C11 H14 117.8 ?
N6 C12 C8 124.7(2) ?
N6 C12 C13 126.8(2) y
C8 C12 C13 108.5(2) ?
N5 C13 C6 124.8(2) ?
N5 C13 C12 126.6(2) y
C6 C13 C12 108.7(2) ?
N7 C14 C15 123.8(3) ?
N7 C14 H15 118.1 ?
C15 C14 H15 118.1 ?
C16 C15 C14 119.8(3) ?
C16 C15 H16 120.1 ?
C14 C15 H16 120.1 ?
C17 C16 C15 117.1(3) ?
C17 C16 H17 121.4 ?
C15 C16 H17 121.4 ?
C16 C17 C24 119.1(3) ?
C16 C17 C18 132.5(3) ?
C24 C17 C18 108.4(3) ?
O2 C18 C19 126.9(3) ?
O2 C18 C17 127.2(3) ?
C19 C18 C17 105.9(2) ?
C20 C19 C23 119.5(3) ?
C20 C19 C18 132.2(3) ?
C23 C19 C18 108.3(3) ?
C19 C20 C21 117.3(3) ?
C19 C20 H18 121.3 ?
C21 C20 H18 121.3 ?
C20 C21 C22 119.0(3) ?
C20 C21 H19 120.5 ?
C22 C21 H19 120.5 ?
N8 C22 C21 124.7(3) ?
N8 C22 H20 117.6 ?
C21 C22 H20 117.6 ?
N8 C23 C19 124.3(3) ?
N8 C23 C24 126.8(2) y
C19 C23 C24 108.9(2) ?
N7 C24 C17 124.8(3) ?
N7 C24 C23 126.7(2) y
C17 C24 C23 108.4(2) ?
C1 N1 H1 120.0 ?
C1 N1 H2 120.0 ?
H1 N1 H2 120.0 ?
C1 N2 H3 120.0 ?
C1 N2 H4 120.0 ?
H3 N2 H4 120.0 ?
C2 N3 H5 120.0 ?
C2 N3 H6 120.0 ?
H5 N3 H6 120.0 ?
C2 N4 H7 120.0 ?
C2 N4 H8 120.0 ?
H7 N4 H8 120.0 ?
C13 N5 C3 114.6(2) ?
C12 N6 C11 114.6(2) ?
C24 N7 C14 115.3(3) ?
C23 N8 C22 115.1(2) ?
C1 S1 Co 109.43(9) y
C2 S2 Co 108.26(9) y
Cl1 Co Cl2 111.42(4) y
Cl1 Co S2 108.24(3) y
Cl2 Co S2 113.81(3) y
Cl1 Co S1 112.26(4) y
Cl2 Co S1 112.76(3) y
S2 Co S1 97.59(3) y

loop_
_geom_bond_atom_site_label_1
_geom_bond_atom_site_label_2
_geom_bond_site_symmetry_2
_geom_bond_distance
_geom_bond_publ_flag
C1 N2 . 1.309(3) y
C1 N1 . 1.313(3) y
C1 S1 . 1.719(3) y
C2 N3 . 1.312(3) y
C2 N4 . 1.315(3) y
C2 S2 . 1.717(3) y
C3 N5 . 1.350(3) ?
C3 C4 . 1.373(4) ?
C3 H9 . 0.9300 ?
C4 C5 . 1.381(4) ?
C4 H10 . 0.9300 ?
C5 C6 . 1.376(4) ?
C5 H11 . 0.9300 ?
C6 C13 . 1.394(3) ?
C6 C7 . 1.489(4) ?
C7 O1 . 1.209(3) ?
C7 C8 . 1.492(4) ?
C8 C9 . 1.379(4) ?
C8 C12 . 1.390(4) ?
C9 C10 . 1.379(4) ?
C9 H12 . 0.9300 ?
C10 C11 . 1.383(4) ?
C10 H13 . 0.9300 ?
C11 N6 . 1.350(3) ?
C11 H14 . 0.9300 ?
C12 N6 . 1.332(3) ?
C12 C13 . 1.483(3) ?
C13 N5 . 1.321(3) ?
C14 N7 . 1.341(4) ?
C14 C15 . 1.393(4) ?
C14 H15 . 0.9300 ?
C15 C16 . 1.380(5) ?
C15 H16 . 0.9300 ?
C16 C17 . 1.376(4) ?
C16 H17 . 0.9300 ?
C17 C24 . 1.398(4) ?
C17 C18 . 1.492(4) ?
C18 O2 . 1.210(3) ?
C18 C19 . 1.478(4) ?
C19 C20 . 1.374(4) ?
C19 C23 . 1.404(4) ?
C20 C21 . 1.384(4) ?
C20 H18 . 0.9300 ?
C21 C22 . 1.389(4) ?
C21 H19 . 0.9300 ?
C22 N8 . 1.346(4) ?
C22 H20 . 0.9300 ?
C23 N8 . 1.325(3) ?
C23 C24 . 1.474(4) ?
C24 N7 . 1.329(3) ?
N1 H1 . 0.8600 ?
N1 H2 . 0.8600 ?
N2 H3 . 0.8600 ?
N2 H4 . 0.8600 ?
N3 H5 . 0.8600 ?
N3 H6 . 0.8600 ?
N4 H7 . 0.8600 ?
N4 H8 . 0.8600 ?
S1 Co . 2.3387(9) y
S2 Co . 2.3147(8) y
Cl1 Co . 2.2330(10) y
Cl2 Co . 2.2692(8) y

loop_
_geom_hbond_atom_site_label_D
_geom_hbond_atom_site_label_H
_geom_hbond_atom_site_label_A
_geom_hbond_site_symmetry_A
_geom_hbond_distance_DH
_geom_hbond_distance_HA
_geom_hbond_distance_DA
_geom_hbond_angle_DHA
_geom_hbond_publ_flag
N1 H1 N5 . 0.86 2.057 2.894(3) 164.0 yes
N1 H2 S1 2_655 0.86 2.841 3.606(3) 149.2 yes
N2 H3 N6 . 0.86 2.142 2.993(3) 170.5 yes
N2 H4 Cl2 . 0.86 2.489 3.321(2) 163.1 yes
N3 H5 N7 . 0.86 2.101 2.944(3) 166.7 yes
N3 H6 Cl1 2_565 0.86 2.732 3.502(2) 149.7 yes
N4 H7 N8 . 0.86 2.105 2.953(3) 168.7 yes
N4 H8 Cl2 . 0.86 2.506 3.345(2) 165.2 yes
